data_4114207
loop_
_publ_author_name
'Lutz Ackermann'
'Robert G. Bergman'
'Rebecca N. Loy'

_publ_section_title
;
 Use of Group 4 Bis(sulfonamido) Complexes in the Intramolecular
 Hydroamination of Alkynes and Allenes
;
_journal_name_full 'Journal of the American Chemical Society'
_journal_page_first 11956
_journal_page_last 11963
_journal_paper_doi 10.1021/ja0361547
_journal_volume 125
_journal_year 2003
_chemical_formula_sum 'C26 H43 N5 O4 S2 Zr'
_chemical_formula_weight 645.00
_space_group_IT_number 4
_symmetry_cell_setting monoclinic
_symmetry_Int_Tables_number 4
_symmetry_space_group_name_Hall 'P 2yb'
_symmetry_space_group_name_H-M 'P 1 21 1'
_audit_creation_date 'Thu Dec  6 15:20:37 2001'
_audit_creation_method 'by teXsan'
_cell_angle_alpha 90
_cell_angle_beta 103.483(1)
_cell_angle_gamma 90
_cell_formula_units_Z 4
_cell_length_a 17.6761(6)
_cell_length_b 9.1902(3)
_cell_length_c 19.6839(7)
_cell_measurement_reflns_used 6412
_cell_measurement_temperature 141.2
_cell_measurement_theta_max 22.5
_cell_measurement_theta_min 1.5
_cell_volume 3109.46(18)
_computing_cell_refinement 'Bruker SAINT v5.04'
_computing_data_collection 'Bruker SMART v5.0'
_computing_data_reduction 'Bruker SAINT v5.04'
_computing_publication_material teXsan
_computing_structure_refinement teXsan
_computing_structure_solution SIR97
_diffrn_measured_fraction_theta_full 1.6294
_diffrn_measured_fraction_theta_max 1.6294
_diffrn_measurement_device_type 'SMART CCD'
_diffrn_measurement_method \w-scan
_diffrn_radiation_type 'Mo K\a'
_diffrn_radiation_wavelength 0.7107
_diffrn_reflns_av_R_equivalents 0.038
_diffrn_reflns_limit_h_max 20
_diffrn_reflns_limit_h_min 0
_diffrn_reflns_limit_k_max 10
_diffrn_reflns_limit_k_min -10
_diffrn_reflns_limit_l_max 22
_diffrn_reflns_limit_l_min -23
_diffrn_reflns_number 9167
_diffrn_reflns_theta_full 24.63
_diffrn_reflns_theta_max 24.63
_exptl_absorpt_coefficient_mu 0.526
_exptl_absorpt_correction_T_max 0.905
_exptl_absorpt_correction_T_min 0.516
_exptl_absorpt_correction_type empirical
_exptl_absorpt_process_details 'Blessing, 1995'
_exptl_crystal_colour colorless
_exptl_crystal_density_diffrn 1.378
_exptl_crystal_description bladelike
_exptl_crystal_size_max 0.280
_exptl_crystal_size_mid 0.220
_exptl_crystal_size_min 0.190
_refine_diff_density_max 0.51
_refine_diff_density_min -1.15
_refine_ls_extinction_method none
_refine_ls_goodness_of_fit_ref 1.243
_refine_ls_hydrogen_treatment noref
_refine_ls_number_parameters 684
_refine_ls_number_reflns 7733
_refine_ls_R_factor_gt 0.0396
_refine_ls_shift/su_max 0.0018
_refine_ls_structure_factor_coef F
_refine_ls_weighting_details 'w = 1/[\s^2^(Fo) + 0.00022|Fo|^2^]'
_refine_ls_weighting_scheme calc
_refine_ls_wR_factor_ref 0.0455
_reflns_number_gt 7733
_reflns_number_total 9159
_reflns_threshold_expression F^2^>3.0\s(F^2^)
_cod_data_source_file ja0361547si20030730_015940.cif
_cod_data_source_block zrack_for_Lutz_Ackermann_@
_cod_original_cell_volume 3109.5(2)
_cod_original_sg_symbol_H-M 'P 21 '
_cod_original_formula_sum 'C26 H43 N5 O4 S2 Zr '
_cod_database_code 4114207

loop_
_symmetry_equiv_pos_as_xyz
x,y,z
-x,1/2+y,-z

loop_
_atom_site_label
_atom_site_type_symbol
_atom_site_fract_x
_atom_site_fract_y
_atom_site_fract_z
_atom_site_U_iso_or_equiv
_atom_site_adp_type
_atom_site_occupancy
_atom_site_calc_flag
Zr1 Zr 0.75869(3) 0.0343 0.50393(3) 0.0167(1) Uani 1.00 d
Zr2 Zr 0.77596(3) 0.40556(7) 1.01204(3) 0.0197(1) Uani 1.00 d
S1 S 0.82296(7) 0.0037(1) 0.65680(7) 0.0187(4) Uani 1.00 d
S2 S 0.61647(7) 0.1989(1) 0.43591(7) 0.0182(3) Uani 1.00 d
S3 S 0.83906(8) 0.4271(2) 1.16506(7) 0.0246(4) Uani 1.00 d
S4 S 0.62051(8) 0.2867(1) 0.94116(7) 0.0197(3) Uani 1.00 d
O1 O 0.8382(2) -0.0873(4) 0.5982(2) 0.0196(9) Uani 1.00 d
O2 O 0.8043(2) -0.0753(4) 0.7140(2) 0.025(1) Uani 1.00 d
O3 O 0.6595(2) 0.0882(3) 0.4047(2) 0.0199(10) Uani 1.00 d
O4 O 0.5384(2) 0.1598(4) 0.4401(2) 0.0216(10) Uani 1.00 d
O5 O 0.8632(2) 0.5051(4) 1.1067(2) 0.029(1) Uani 1.00 d
O6 O 0.8115(2) 0.5173(5) 1.2141(2) 0.029(1) Uani 1.00 d
O7 O 0.6698(2) 0.3933(4) 0.9133(2) 0.0222(9) Uani 1.00 d
O8 O 0.5399(2) 0.3236(4) 0.9320(2) 0.025(1) Uani 1.00 d
N1 N 0.7575(2) 0.1017(5) 0.6116(2) 0.017(1) Uani 1.00 d
N2 N 0.6761(2) 0.2274(5) 0.5078(2) 0.017(1) Uani 1.00 d
N3 N 0.8417(3) 0.1729(5) 0.4811(2) 0.025(1) Uani 1.00 d
N4 N 0.7886(3) -0.1406(5) 0.4499(2) 0.025(1) Uani 1.00 d
N5 N 0.6430(2) -0.1174(5) 0.5187(2) 0.022(1) Uani 1.00 d
N6 N 0.7788(2) 0.3182(5) 1.1214(2) 0.020(1) Uani 1.00 d
N7 N 0.6698(2) 0.2782(5) 1.0179(2) 0.019(1) Uani 1.00 d
N8 N 0.8402(3) 0.2328(5) 0.9893(2) 0.028(1) Uani 1.00 d
N9 N 0.8221(3) 0.5501(6) 0.9514(2) 0.034(1) Uani 1.00 d
N10 N 0.7003(3) 0.6177(6) 1.0443(4) 0.063(2) Uani 1.00 d
C1 C 0.7238(3) 0.2377(5) 0.6308(3) 0.018(1) Uani 1.00 d
C2 C 0.7034(3) 0.2422(6) 0.7022(3) 0.025(2) Uani 1.00 d
C3 C 0.6647(3) 0.3891(6) 0.7102(3) 0.028(1) Uani 1.00 d
C4 C 0.5938(3) 0.4189(6) 0.6502(3) 0.028(2) Uani 1.00 d
C5 C 0.6143(3) 0.4069(6) 0.5788(2) 0.022(1) Uani 1.00 d
C6 C 0.6505(3) 0.2581(6) 0.5719(3) 0.018(1) Uani 1.00 d
C7 C 0.9073(3) 0.1072(6) 0.6922(3) 0.019(1) Uani 1.00 d
C8 C 0.9481(3) 0.1715(7) 0.6490(3) 0.033(2) Uani 1.00 d
C9 C 1.0118(3) 0.2587(7) 0.6770(3) 0.035(2) Uani 1.00 d
C10 C 1.0362(3) 0.2817(6) 0.7491(3) 0.031(2) Uani 1.00 d
C11 C 0.9945(4) 0.2144(7) 0.7908(3) 0.035(2) Uani 1.00 d
C12 C 0.9306(3) 0.1264(7) 0.7635(3) 0.032(2) Uani 1.00 d
C13 C 1.1056(3) 0.3757(7) 0.7793(3) 0.040(2) Uani 1.00 d
C14 C 0.6083(3) 0.3502(5) 0.3797(3) 0.021(1) Uani 1.00 d
C15 C 0.5396(3) 0.4296(6) 0.3621(3) 0.028(2) Uani 1.00 d
C16 C 0.5342(3) 0.5470(7) 0.3169(3) 0.038(2) Uani 1.00 d
C17 C 0.5957(4) 0.5872(6) 0.2899(3) 0.035(2) Uani 1.00 d
C18 C 0.6647(4) 0.5091(7) 0.3076(3) 0.033(2) Uani 1.00 d
C19 C 0.6717(3) 0.3897(6) 0.3529(3) 0.025(1) Uani 1.00 d
C20 C 0.5906(5) 0.7181(8) 0.2408(4) 0.062(2) Uani 1.00 d
C21 C 0.8460(3) 0.3315(6) 0.4906(3) 0.036(2) Uani 1.00 d
C22 C 0.9070(4) 0.1285(7) 0.4523(3) 0.041(2) Uani 1.00 d
C23 C 0.8202(4) -0.2852(7) 0.4733(3) 0.041(2) Uani 1.00 d
C24 C 0.7760(4) -0.1326(7) 0.3740(3) 0.037(2) Uani 1.00 d
C25 C 0.6538(3) -0.1937(6) 0.5866(3) 0.030(2) Uani 1.00 d
C26 C 0.6144(3) -0.2187(6) 0.4599(3) 0.031(2) Uani 1.00 d
C27 C 0.7085(3) 0.2656(5) 1.1411(3) 0.020(1) Uani 1.00 d
C28 C 0.7181(3) 0.1672(6) 1.2058(3) 0.023(2) Uani 1.00 d
C29 C 0.6380(3) 0.1294(6) 1.2162(3) 0.027(2) Uani 1.00 d
C30 C 0.5863(3) 0.0577(6) 1.1506(3) 0.028(2) Uani 1.00 d
C31 C 0.5808(3) 0.1494(6) 1.0842(3) 0.023(1) Uani 1.00 d
C32 C 0.6618(3) 0.1841(5) 1.0773(3) 0.018(1) Uani 1.00 d
C33 C 0.9219(3) 0.3328(6) 1.2099(3) 0.024(2) Uani 1.00 d
C34 C 0.9673(3) 0.2571(7) 1.1711(3) 0.037(2) Uani 1.00 d
C35 C 1.0297(4) 0.1772(8) 1.2060(3) 0.042(2) Uani 1.00 d
C36 C 1.0507(3) 0.1687(6) 1.2779(3) 0.031(2) Uani 1.00 d
C37 C 1.0070(3) 0.2460(6) 1.3162(3) 0.028(2) Uani 1.00 d
C38 C 0.9428(3) 0.3285(6) 1.2821(3) 0.026(2) Uani 1.00 d
C39 C 1.1211(4) 0.0794(6) 1.3145(3) 0.042(2) Uani 1.00 d
C40 C 0.6228(3) 0.1229(5) 0.8945(3) 0.018(1) Uani 1.00 d
C41 C 0.5603(3) 0.0268(7) 0.8859(3) 0.030(2) Uani 1.00 d
C42 C 0.5605(3) -0.0985(7) 0.8473(3) 0.037(2) Uani 1.00 d
C43 C 0.6207(4) -0.1317(6) 0.8160(3) 0.030(2) Uani 1.00 d
C44 C 0.6833(3) -0.0351(6) 0.8257(3) 0.032(2) Uani 1.00 d
C45 C 0.6842(3) 0.0917(6) 0.8650(3) 0.031(2) Uani 1.00 d
C46 C 0.6171(4) -0.2648(7) 0.7700(3) 0.042(2) Uani 1.00 d
C47 C 0.8882(4) 0.2303(8) 0.9376(3) 0.048(2) Uani 1.00 d
C48 C 0.8428(4) 0.0851(6) 1.0193(3) 0.038(2) Uani 1.00 d
C49 C 0.7893(5) 0.598(1) 0.8803(4) 0.093(3) Uani 1.00 d
C50 C 0.9007(4) 0.6100(9) 0.9737(4) 0.057(2) Uani 1.00 d
C51 C 0.7399(4) 0.7580(7) 1.0435(5) 0.073(3) Uani 1.00 d
C52 C 0.6231(5) 0.6270(9) 1.0331(7) 0.099(4) Uani 1.00 d
H1 H 0.7588 0.3150 0.6285 0.0211 Uiso 1.00 calc
H2 H 0.6685 0.1652 0.7054 0.0295 Uiso 1.00 calc
H3 H 0.7494 0.2318 0.7381 0.0295 Uiso 1.00 calc
H4 H 0.6485 0.3888 0.7529 0.0333 Uiso 1.00 calc
H5 H 0.7018 0.4644 0.7111 0.0333 Uiso 1.00 calc
H6 H 0.5543 0.3501 0.6523 0.0335 Uiso 1.00 calc
H7 H 0.5752 0.5143 0.6553 0.0335 Uiso 1.00 calc
H8 H 0.5684 0.4180 0.5429 0.0270 Uiso 1.00 calc
H9 H 0.6504 0.4812 0.5748 0.0270 Uiso 1.00 calc
H10 H 0.6140 0.1855 0.5770 0.0219 Uiso 1.00 calc
H11 H 0.9327 0.1565 0.6000 0.0397 Uiso 1.00 calc
H12 H 1.0395 0.3036 0.6466 0.0419 Uiso 1.00 calc
H13 H 1.0097 0.2284 0.8400 0.0425 Uiso 1.00 calc
H14 H 0.9033 0.0799 0.7937 0.0387 Uiso 1.00 calc
H15 H 1.1446 0.3186 0.8089 0.0478 Uiso 1.00 calc
H16 H 1.1256 0.4154 0.7426 0.0478 Uiso 1.00 calc
H17 H 1.0903 0.4524 0.8056 0.0478 Uiso 1.00 calc
H18 H 0.4966 0.4037 0.3808 0.0332 Uiso 1.00 calc
H19 H 0.4870 0.6003 0.3045 0.0450 Uiso 1.00 calc
H20 H 0.7075 0.5368 0.2888 0.0401 Uiso 1.00 calc
H21 H 0.7190 0.3365 0.3651 0.0301 Uiso 1.00 calc
H22 H 0.6296 0.7869 0.2606 0.0739 Uiso 1.00 calc
H23 H 0.5982 0.6865 0.1969 0.0739 Uiso 1.00 calc
H24 H 0.5408 0.7621 0.2345 0.0739 Uiso 1.00 calc
H25 H 0.8935 0.3563 0.5222 0.0438 Uiso 1.00 calc
H26 H 0.8436 0.3772 0.4468 0.0438 Uiso 1.00 calc
H27 H 0.8036 0.3635 0.5088 0.0438 Uiso 1.00 calc
H28 H 0.9049 0.0264 0.4445 0.0490 Uiso 1.00 calc
H29 H 0.9042 0.1775 0.4092 0.0490 Uiso 1.00 calc
H30 H 0.9544 0.1528 0.4842 0.0490 Uiso 1.00 calc
H31 H 0.7839 -0.3580 0.4527 0.0497 Uiso 1.00 calc
H32 H 0.8677 -0.2997 0.4596 0.0497 Uiso 1.00 calc
H33 H 0.8293 -0.2911 0.5227 0.0497 Uiso 1.00 calc
H34 H 0.7548 -0.0403 0.3582 0.0441 Uiso 1.00 calc
H35 H 0.8242 -0.1453 0.3611 0.0441 Uiso 1.00 calc
H36 H 0.7409 -0.2070 0.3531 0.0441 Uiso 1.00 calc
H37 H 0.6055 -0.2336 0.5909 0.0354 Uiso 1.00 calc
H38 H 0.6907 -0.2698 0.5889 0.0354 Uiso 1.00 calc
H39 H 0.6721 -0.1268 0.6236 0.0354 Uiso 1.00 calc
H40 H 0.5665 -0.2601 0.4640 0.0374 Uiso 1.00 calc
H41 H 0.6069 -0.1672 0.4170 0.0374 Uiso 1.00 calc
H42 H 0.6516 -0.2938 0.4608 0.0374 Uiso 1.00 calc
H43 H 0.6019 -0.0501 0.5174 0.0269 Uiso 1.00 calc
H44 H 0.6790 0.3481 1.1483 0.0237 Uiso 1.00 calc
H45 H 0.7448 0.0806 1.1989 0.0278 Uiso 1.00 calc
H46 H 0.7470 0.2170 1.2458 0.0278 Uiso 1.00 calc
H47 H 0.6436 0.0639 1.2544 0.0325 Uiso 1.00 calc
H48 H 0.6134 0.2160 1.2264 0.0325 Uiso 1.00 calc
H49 H 0.6076 -0.0346 1.1439 0.0335 Uiso 1.00 calc
H50 H 0.5354 0.0453 1.1579 0.0335 Uiso 1.00 calc
H51 H 0.5540 0.0961 1.0445 0.0276 Uiso 1.00 calc
H52 H 0.5535 0.2372 1.0877 0.0276 Uiso 1.00 calc
H53 H 0.6877 0.0948 1.0736 0.0210 Uiso 1.00 calc
H54 H 0.9547 0.2617 1.1215 0.0442 Uiso 1.00 calc
H55 H 1.0597 0.1256 1.1797 0.0503 Uiso 1.00 calc
H56 H 1.0208 0.2427 1.3658 0.0335 Uiso 1.00 calc
H57 H 0.9136 0.3816 1.3085 0.0316 Uiso 1.00 calc
H58 H 1.1140 -0.0192 1.2998 0.0500 Uiso 1.00 calc
H59 H 1.1666 0.1170 1.3030 0.0500 Uiso 1.00 calc
H60 H 1.1267 0.0847 1.3637 0.0500 Uiso 1.00 calc
H61 H 0.5178 0.0475 0.9064 0.0363 Uiso 1.00 calc
H62 H 0.5180 -0.1641 0.8421 0.0441 Uiso 1.00 calc
H63 H 0.7258 -0.0559 0.8052 0.0385 Uiso 1.00 calc
H64 H 0.7273 0.1564 0.8715 0.0368 Uiso 1.00 calc
H65 H 0.6139 -0.3498 0.7967 0.0499 Uiso 1.00 calc
H66 H 0.5725 -0.2589 0.7323 0.0499 Uiso 1.00 calc
H67 H 0.6626 -0.2692 0.7522 0.0499 Uiso 1.00 calc
H68 H 0.7118 0.6031 1.0934 0.0752 Uiso 1.00 calc
H69 H 0.9402 0.2057 0.9600 0.0572 Uiso 1.00 calc
H70 H 0.8681 0.1600 0.9026 0.0572 Uiso 1.00 calc
H71 H 0.8873 0.3236 0.9166 0.0572 Uiso 1.00 calc
H72 H 0.8115 0.0820 1.0525 0.0461 Uiso 1.00 calc
H73 H 0.8236 0.0170 0.9831 0.0461 Uiso 1.00 calc
H74 H 0.8950 0.0613 1.0416 0.0461 Uiso 1.00 calc
H75 H 0.7878 0.7012 0.8788 0.1118 Uiso 1.00 calc
H76 H 0.8205 0.5631 0.8505 0.1118 Uiso 1.00 calc
H77 H 0.7380 0.5606 0.8650 0.1118 Uiso 1.00 calc
H78 H 0.9230 0.5808 1.0204 0.0682 Uiso 1.00 calc
H79 H 0.9319 0.5749 0.9439 0.0682 Uiso 1.00 calc
H80 H 0.8984 0.7132 0.9713 0.0682 Uiso 1.00 calc
H81 H 0.7946 0.7434 1.0553 0.0881 Uiso 1.00 calc
H82 H 0.7249 0.7996 0.9981 0.0881 Uiso 1.00 calc
H83 H 0.7258 0.8219 1.0764 0.0881 Uiso 1.00 calc
H84 H 0.6098 0.6901 1.0668 0.1183 Uiso 1.00 calc
H85 H 0.6024 0.6646 0.9876 0.1183 Uiso 1.00 calc
H86 H 0.6020 0.5331 1.0370 0.1183 Uiso 1.00 calc

loop_
_atom_site_aniso_label
_atom_site_aniso_U_11
_atom_site_aniso_U_22
_atom_site_aniso_U_33
_atom_site_aniso_U_12
_atom_site_aniso_U_13
_atom_site_aniso_U_23
Zr1 0.0151(3) 0.0154(3) 0.0184(3) 0.0002(2) 0.0015(2) -0.0006(2)
Zr2 0.0160(3) 0.0209(3) 0.0208(3) -0.0005(2) 0.0013(2) 0.0031(2)
S1 0.0161(7) 0.0202(8) 0.0183(7) 0.0025(5) 0.0009(5) 0.0014(6)
S2 0.0178(7) 0.0174(7) 0.0170(7) 0.0003(5) -0.0010(6) -0.0012(5)
S3 0.0187(7) 0.0313(9) 0.0221(7) -0.0063(6) 0.0013(6) -0.0023(7)
S4 0.0178(7) 0.0204(7) 0.0191(7) 0.0013(6) 0.0008(6) -0.0015(6)
O1 0.017(2) 0.024(2) 0.018(2) 0.004(2) 0.004(1) -0.003(2)
O2 0.023(2) 0.028(2) 0.023(2) 0.006(2) 0.003(2) 0.007(2)
O3 0.023(2) 0.014(2) 0.019(2) 0.007(1) -0.002(2) -0.006(1)
O4 0.014(2) 0.023(2) 0.025(2) 0.000(2) 0.001(2) 0.002(2)
O5 0.027(2) 0.032(2) 0.024(2) -0.011(2) -0.001(2) 0.005(2)
O6 0.023(2) 0.034(2) 0.029(2) -0.006(2) 0.004(2) -0.008(2)
O7 0.025(2) 0.019(2) 0.021(2) -0.002(2) 0.001(2) 0.005(2)
O8 0.019(2) 0.026(2) 0.027(2) 0.003(2) 0.002(2) -0.005(2)
N1 0.011(2) 0.020(2) 0.019(2) 0.003(2) -0.003(2) 0.005(2)
N2 0.015(2) 0.021(2) 0.011(2) 0.002(2) -0.005(2) -0.001(2)
N3 0.018(3) 0.031(3) 0.027(3) -0.002(2) 0.007(2) 0.005(2)
N4 0.026(3) 0.021(3) 0.027(3) 0.000(2) 0.002(2) -0.003(2)
N5 0.022(2) 0.019(2) 0.025(2) -0.001(2) 0.003(2) -0.002(2)
N6 0.011(2) 0.030(3) 0.016(2) -0.004(2) -0.003(2) -0.004(2)
N7 0.015(2) 0.026(3) 0.013(2) -0.001(2) -0.002(2) 0.002(2)
N8 0.026(3) 0.030(3) 0.027(3) 0.005(2) 0.006(2) 0.003(2)
N9 0.022(3) 0.042(3) 0.036(3) -0.003(3) 0.000(2) 0.015(3)
N10 0.032(4) 0.025(3) 0.136(6) -0.005(3) 0.030(4) -0.019(3)
C1 0.015(3) 0.017(3) 0.019(3) 0.000(2) 0.000(2) -0.002(2)
C2 0.032(3) 0.021(3) 0.018(3) 0.007(3) 0.001(2) -0.002(2)
C3 0.037(3) 0.024(3) 0.020(3) 0.009(3) 0.002(2) 0.000(2)
C4 0.030(3) 0.026(3) 0.026(3) 0.011(3) 0.003(2) -0.004(3)
C5 0.021(3) 0.021(3) 0.024(3) 0.006(3) 0.001(2) -0.002(2)
C6 0.017(3) 0.022(3) 0.013(3) -0.001(2) 0.000(2) -0.001(2)
C7 0.014(3) 0.021(3) 0.021(3) 0.005(2) 0.000(2) -0.005(2)
C8 0.027(3) 0.045(4) 0.023(3) -0.002(3) -0.002(3) 0.003(3)
C9 0.025(3) 0.048(4) 0.030(4) -0.012(3) 0.001(3) -0.002(3)
C10 0.020(3) 0.026(3) 0.043(4) 0.003(3) 0.000(3) -0.004(3)
C11 0.032(4) 0.044(4) 0.025(3) 0.003(3) -0.004(3) -0.006(3)
C12 0.023(3) 0.037(4) 0.033(4) 0.002(3) -0.002(3) 0.004(3)
C13 0.025(3) 0.043(4) 0.044(4) -0.001(3) -0.008(3) -0.012(3)
C14 0.029(3) 0.013(3) 0.017(3) -0.002(2) -0.003(2) 0.000(2)
C15 0.023(3) 0.029(3) 0.026(3) 0.002(3) -0.004(2) -0.001(3)
C16 0.035(3) 0.025(3) 0.041(4) 0.004(3) -0.015(3) 0.003(3)
C17 0.052(4) 0.019(3) 0.024(3) -0.018(3) -0.011(3) 0.001(2)
C18 0.047(4) 0.034(4) 0.019(3) -0.017(3) 0.008(3) -0.007(3)
C19 0.028(3) 0.019(3) 0.027(3) -0.001(3) 0.005(2) -0.006(3)
C20 0.076(6) 0.044(4) 0.049(4) -0.019(4) -0.017(4) 0.023(4)
C21 0.028(3) 0.033(4) 0.046(4) -0.013(3) 0.005(3) 0.004(3)
C22 0.036(4) 0.053(4) 0.035(4) -0.012(3) 0.011(3) -0.004(3)
C23 0.047(4) 0.031(4) 0.045(4) 0.014(3) 0.007(3) -0.008(3)
C24 0.036(4) 0.038(4) 0.035(4) 0.001(3) 0.006(3) -0.008(3)
C25 0.025(3) 0.029(3) 0.035(3) -0.006(3) 0.007(3) 0.007(3)
C26 0.032(3) 0.025(3) 0.032(3) -0.012(3) -0.002(3) 0.000(3)
C27 0.021(3) 0.018(3) 0.019(3) -0.003(2) 0.003(2) -0.002(2)
C28 0.024(3) 0.029(3) 0.014(3) -0.001(3) 0.000(2) -0.001(2)
C29 0.031(3) 0.029(3) 0.019(3) -0.009(3) 0.001(3) 0.000(2)
C30 0.033(3) 0.027(3) 0.022(3) -0.014(3) 0.003(3) 0.000(2)
C31 0.022(3) 0.025(3) 0.021(3) -0.006(2) 0.004(2) -0.003(2)
C32 0.015(3) 0.015(3) 0.017(3) 0.002(2) -0.006(2) -0.005(2)
C33 0.022(3) 0.028(3) 0.022(3) -0.007(2) 0.002(3) 0.000(2)
C34 0.029(3) 0.061(4) 0.019(3) 0.007(3) 0.001(3) -0.008(3)
C35 0.033(4) 0.062(5) 0.030(4) 0.012(3) 0.003(3) -0.011(3)
C36 0.022(3) 0.034(4) 0.035(4) -0.007(3) 0.003(3) 0.002(3)
C37 0.027(3) 0.033(3) 0.022(3) -0.008(3) 0.001(3) 0.004(3)
C38 0.026(3) 0.034(3) 0.020(3) -0.012(3) 0.007(3) -0.005(2)
C39 0.033(4) 0.033(4) 0.050(4) -0.002(3) -0.009(3) -0.004(3)
C40 0.019(3) 0.018(3) 0.017(3) 0.002(2) 0.004(2) 0.003(2)
C41 0.027(3) 0.032(3) 0.035(3) -0.007(3) 0.013(2) -0.008(3)
C42 0.031(3) 0.032(3) 0.046(4) -0.013(3) 0.007(3) -0.009(3)
C43 0.041(4) 0.024(3) 0.025(3) 0.004(3) 0.004(3) -0.002(2)
C44 0.031(4) 0.030(3) 0.034(4) 0.011(3) 0.006(3) 0.001(3)
C45 0.026(3) 0.030(3) 0.034(4) 0.001(3) 0.004(3) 0.003(3)
C46 0.055(4) 0.034(4) 0.030(3) 0.004(3) -0.003(3) -0.005(3)
C47 0.042(4) 0.061(5) 0.045(4) 0.013(4) 0.021(3) 0.004(4)
C48 0.045(4) 0.034(4) 0.038(4) 0.014(3) 0.015(3) 0.003(3)
C49 0.053(5) 0.152(9) 0.059(5) -0.043(5) -0.018(4) 0.066(6)
C50 0.033(4) 0.087(6) 0.046(4) -0.026(4) 0.000(3) 0.021(4)
C51 0.042(4) 0.025(4) 0.154(8) -0.001(3) 0.022(5) -0.003(4)
C52 0.043(5) 0.040(5) 0.23(1) -0.002(4) 0.056(7) -0.043(6)

loop_
_atom_type_symbol
_atom_type_description
_atom_type_scat_dispersion_real
_atom_type_scat_dispersion_imag
_atom_type_scat_source
Zr Zr -2.967 0.560
;International Tables for Crystallography
(1992, Vol. C, Tables 4.2.6.8 and 6.1.1.1)
;
S S 0.125 0.123
;International Tables for Crystallography
(1992, Vol. C, Tables 4.2.6.8 and 6.1.1.1)
;
O O 0.011 0.006
;International Tables for Crystallography
(1992, Vol. C, Tables 4.2.6.8 and 6.1.1.1)
;
N N 0.006 0.003
;International Tables for Crystallography
(1992, Vol. C, Tables 4.2.6.8 and 6.1.1.1)
;
C C 0.003 0.002
;International Tables for Crystallography
(1992, Vol. C, Tables 4.2.6.8 and 6.1.1.1)
;
H H 0.000 0.000
;International Tables for Crystallography
(1992, Vol. C, Table 6.1.1.2)
;

loop_
_geom_angle_atom_site_label_1
_geom_angle_atom_site_label_2
_geom_angle_atom_site_label_3
_geom_angle
O1 ZR1 O3 162.6(1)
O1 ZR1 N1 60.7(1)
O1 ZR1 N2 127.5(1)
O1 ZR1 N3 98.1(1)
O1 ZR1 N4 81.8(1)
O1 ZR1 N5 89.9(1)
O3 ZR1 N1 124.4(1)
O3 ZR1 N2 60.8(1)
O3 ZR1 N3 96.8(1)
O3 ZR1 N4 88.1(1)
O3 ZR1 N5 75.4(1)
N1 ZR1 N2 66.8(1)
N1 ZR1 N3 101.6(2)
N1 ZR1 N4 140.6(2)
N1 ZR1 N5 81.8(1)
N2 ZR1 N3 91.1(2)
N2 ZR1 N4 148.8(2)
N2 ZR1 N5 83.5(2)
N3 ZR1 N4 95.0(2)
N3 ZR1 N5 172.0(2)
N4 ZR1 N5 86.6(2)
O5 ZR2 O7 158.8(1)
O5 ZR2 N6 61.1(1)
O5 ZR2 N7 125.1(1)
O5 ZR2 N8 100.5(2)
O5 ZR2 N9 86.1(2)
O5 ZR2 N10 77.6(2)
O7 ZR2 N6 126.6(1)
O7 ZR2 N7 60.3(1)
O7 ZR2 N8 99.0(2)
O7 ZR2 N9 84.3(1)
O7 ZR2 N10 83.0(2)
N6 ZR2 N7 66.6(1)
N6 ZR2 N8 92.4(2)
N6 ZR2 N9 147.2(2)
N6 ZR2 N10 86.1(2)
N7 ZR2 N8 96.8(2)
N7 ZR2 N9 144.3(2)
N7 ZR2 N10 83.8(2)
N8 ZR2 N9 93.3(2)
N8 ZR2 N10 177.9(2)
N9 ZR2 N10 87.3(2)
O1 S1 O2 115.8(2)
O1 S1 N1 97.2(2)
O1 S1 C7 108.5(2)
O2 S1 N1 117.3(2)
O2 S1 C7 106.7(2)
N1 S1 C7 110.9(2)
O3 S2 O4 116.2(2)
O3 S2 N2 100.7(2)
O3 S2 C14 104.8(2)
O4 S2 N2 115.9(2)
O4 S2 C14 107.0(2)
N2 S2 C14 111.8(2)
O5 S3 O6 116.1(2)
O5 S3 N6 99.4(2)
O5 S3 C33 105.5(2)
O6 S3 N6 116.3(2)
O6 S3 C33 108.7(2)
N6 S3 C33 110.0(2)
O7 S4 O8 116.4(2)
O7 S4 N7 98.4(2)
O7 S4 C40 106.3(2)
O8 S4 N7 116.6(2)
O8 S4 C40 106.1(2)
N7 S4 C40 112.7(2)
ZR1 O1 S1 99.3(2)
ZR1 O3 S2 98.9(2)
ZR2 O5 S3 100.0(2)
ZR2 O7 S4 98.5(2)
ZR1 N1 S1 102.2(2)
ZR1 N1 C1 125.4(3)
S1 N1 C1 129.1(3)
ZR1 N2 S2 97.9(2)
ZR1 N2 C6 120.0(3)
S2 N2 C6 122.0(3)
ZR1 N3 C21 127.0(4)
ZR1 N3 C22 125.3(4)
C21 N3 C22 107.7(5)
ZR1 N4 C23 131.8(4)
ZR1 N4 C24 119.5(4)
C23 N4 C24 108.7(4)
ZR1 N5 C25 115.1(3)
ZR1 N5 C26 113.1(3)
C25 N5 C26 110.9(4)
ZR2 N6 S3 99.0(2)
ZR2 N6 C27 122.0(3)
S3 N6 C27 125.1(3)
ZR2 N7 S4 102.1(2)
ZR2 N7 C32 125.4(3)
S4 N7 C32 131.0(3)
ZR2 N8 C47 126.8(4)
ZR2 N8 C48 126.1(4)
C47 N8 C48 107.0(5)
ZR2 N9 C49 128.7(4)
ZR2 N9 C50 122.8(4)
C49 N9 C50 108.3(5)
ZR2 N10 C51 113.1(4)
ZR2 N10 C52 126.1(5)
C51 N10 C52 114.4(6)
N1 C1 C2 117.1(4)
N1 C1 C6 103.4(4)
C2 C1 C6 110.6(4)
C1 C2 C3 108.8(4)
C2 C3 C4 112.4(4)
C3 C4 C5 111.5(4)
C4 C5 C6 109.8(4)
N2 C6 C1 104.6(4)
N2 C6 C5 118.0(4)
C1 C6 C5 109.8(4)
S1 C7 C8 120.3(4)
S1 C7 C12 119.6(5)
C8 C7 C12 120.0(5)
C7 C8 C9 119.9(5)
C8 C9 C10 121.3(6)
C9 C10 C11 117.2(5)
C9 C10 C13 121.2(6)
C11 C10 C13 121.6(5)
C10 C11 C12 122.1(5)
C7 C12 C11 119.4(6)
S2 C14 C15 120.8(4)
S2 C14 C19 119.2(4)
C15 C14 C19 120.0(5)
C14 C15 C16 119.7(6)
C15 C16 C17 121.2(5)
C16 C17 C18 119.7(5)
C16 C17 C20 121.5(6)
C18 C17 C20 118.9(6)
C17 C18 C19 120.4(6)
C14 C19 C18 119.1(5)
N6 C27 C28 118.4(4)
N6 C27 C32 105.8(4)
C28 C27 C32 109.1(4)
C27 C28 C29 108.6(4)
C28 C29 C30 111.9(4)
C29 C30 C31 112.6(4)
C30 C31 C32 108.7(4)
N7 C32 C27 103.2(4)
N7 C32 C31 117.5(4)
C27 C32 C31 111.8(4)
S3 C33 C34 119.0(4)
S3 C33 C38 121.5(5)
C34 C33 C38 119.5(5)
C33 C34 C35 119.0(5)
C34 C35 C36 122.5(6)
C35 C36 C37 118.5(5)
C35 C36 C39 120.7(6)
C37 C36 C39 120.8(5)
C36 C37 C38 120.4(5)
C33 C38 C37 120.1(5)
S4 C40 C41 119.3(4)
S4 C40 C45 120.8(4)
C41 C40 C45 119.9(5)
C40 C41 C42 119.4(5)
C41 C42 C43 122.0(5)
C42 C43 C44 117.9(5)
C42 C43 C46 121.0(6)
C44 C43 C46 121.1(6)
C43 C44 C45 120.8(6)
C40 C45 C44 119.9(6)

loop_
_geom_bond_atom_site_label_1
_geom_bond_atom_site_label_2
_geom_bond_distance
_geom_bond_publ_flag
ZR1 O1 2.335(3) yes
ZR1 O3 2.353(3) yes
ZR1 N1 2.213(4) yes
ZR1 N2 2.310(4) yes
ZR1 N3 2.069(5) yes
ZR1 N4 2.063(4) yes
ZR1 N5 2.547(4) yes
ZR2 O5 2.312(3) yes
ZR2 O7 2.368(3) yes
ZR2 N6 2.286(4) yes
ZR2 N7 2.237(4) yes
ZR2 N8 2.061(5) yes
ZR2 N9 2.076(5) yes
ZR2 N10 2.528(5) yes
S1 O1 1.498(4) yes
S1 O2 1.441(4) yes
S1 N1 1.570(4) yes
S1 C7 1.768(5) yes
S2 O3 1.487(4) yes
S2 O4 1.446(4) yes
S2 N2 1.576(4) yes
S2 C14 1.762(5) yes
S3 O5 1.498(4) yes
S3 O6 1.441(4) yes
S3 N6 1.564(4) yes
S3 C33 1.753(6) yes
S4 O7 1.498(4) yes
S4 O8 1.435(4) yes
S4 N7 1.561(4) yes
S4 C40 1.769(5) yes
N1 C1 1.470(7) yes
N2 C6 1.464(7) yes
N3 C21 1.469(7) yes
N3 C22 1.458(8) yes
N4 C23 1.473(7) yes
N4 C24 1.461(7) yes
N5 C25 1.482(7) yes
N5 C26 1.479(7) yes
N6 C27 1.468(6) yes
N7 C32 1.486(7) yes
N8 C47 1.470(7) yes
N8 C48 1.477(7) yes
N9 C49 1.453(8) yes
N9 C50 1.464(8) yes
N10 C51 1.469(8) yes
N10 C52 1.334(9) yes
C1 C2 1.532(7) yes
C1 C6 1.535(7) yes
C2 C3 1.537(8) yes
C3 C4 1.533(7) yes
C4 C5 1.535(7) yes
C5 C6 1.530(7) yes
C7 C8 1.371(8) yes
C7 C12 1.380(8) yes
C8 C9 1.388(8) yes
C9 C10 1.400(8) yes
C10 C11 1.373(8) yes
C10 C13 1.505(8) yes
C11 C12 1.391(8) yes
C14 C15 1.389(7) yes
C14 C19 1.395(8) yes
C15 C16 1.386(8) yes
C16 C17 1.367(9) yes
C17 C18 1.388(9) yes
C17 C20 1.533(8) yes
C18 C19 1.401(8) yes
C27 C28 1.539(7) yes
C27 C32 1.528(6) yes
C28 C29 1.518(8) yes
C29 C30 1.545(7) yes
C30 C31 1.539(7) yes
C31 C32 1.505(7) yes
C33 C34 1.413(8) yes
C33 C38 1.384(8) yes
C34 C35 1.370(8) yes
C35 C36 1.379(8) yes
C36 C37 1.394(8) yes
C36 C39 1.525(8) yes
C37 C38 1.398(8) yes
C40 C41 1.394(7) yes
C40 C45 1.375(8) yes
C41 C42 1.380(8) yes
C42 C43 1.382(8) yes
C43 C44 1.397(8) yes
C43 C46 1.515(8) yes
C44 C45 1.398(8) yes

loop_
_geom_contact_atom_site_label_1
_geom_contact_atom_site_label_2
_geom_contact_distance
_geom_contact_site_symmetry_2
ZR1 N5 2.547(4) .
ZR2 N10 2.528(5) .
O1 C37 3.244(6) 2_747
O1 C39 3.503(7) 2_747
O1 C36 3.550(7) 2_747
O2 C44 3.424(7) .
O2 C36 3.456(7) 2_747
O2 C39 3.531(7) 2_747
O4 C4 3.404(6) 2_646
O4 C5 3.515(6) 2_646
O4 C25 3.578(7) 2_656
O5 C11 3.425(7) 2_757
O6 C18 3.514(7) 1_556
O6 C10 3.574(7) 2_757
O6 C13 3.595(8) 2_757
O8 C30 3.248(6) 2_657
O8 C52 3.599(8) 2_647
C2 C45 3.578(8) .
C2 C44 3.595(8) .
C3 C46 3.560(8) 1_565
C16 C42 3.538(8) 2_656
C16 C26 3.564(8) 1_565
C19 C29 3.546(7) 1_554
C20 C30 3.583(9) 1_564
C21 C23 3.558(8) 1_565
C46 C49 3.533(10) 1_545

loop_
_geom_torsion_atom_site_label_1
_geom_torsion_atom_site_label_2
_geom_torsion_atom_site_label_3
_geom_torsion_atom_site_label_4
_geom_torsion
ZR1 O1 S1 O2 131.3(2)
ZR1 O1 S1 N1 6.2(2)
ZR1 O1 S1 C7 -108.7(2)
ZR1 O3 S2 O4 -114.5(2)
ZR1 O3 S2 N2 11.5(2)
ZR1 O3 S2 C14 127.7(2)
ZR1 N1 S1 O1 -6.6(2)
ZR1 N1 S1 O2 -130.6(2)
ZR1 N1 S1 C7 106.3(2)
ZR1 N1 C1 C2 159.6(3)
ZR1 N1 C1 C6 37.8(5)
ZR1 N2 S2 O3 -11.7(2)
ZR1 N2 S2 O4 114.5(2)
ZR1 N2 S2 C14 -122.6(2)
ZR1 N2 C6 C1 41.9(5)
ZR1 N2 C6 C5 164.2(3)
ZR2 O5 S3 O6 -118.7(2)
ZR2 O5 S3 N6 6.8(2)
ZR2 O5 S3 C33 120.8(2)
ZR2 O7 S4 O8 132.6(2)
ZR2 O7 S4 N7 7.2(2)
ZR2 O7 S4 C40 -109.4(2)
ZR2 N6 S3 O5 -6.9(2)
ZR2 N6 S3 O6 118.5(2)
ZR2 N6 S3 C33 -117.3(2)
ZR2 N6 C27 C28 161.5(3)
ZR2 N6 C27 C32 38.9(5)
ZR2 N7 S4 O7 -7.7(2)
ZR2 N7 S4 O8 -133.0(2)
ZR2 N7 S4 C40 103.9(2)
ZR2 N7 C32 C27 35.6(5)
ZR2 N7 C32 C31 159.2(3)
S1 N1 C1 C2 -44.6(6)
S1 N1 C1 C6 -166.4(4)
S1 C7 C8 C9 176.7(5)
S1 C7 C12 C11 -176.5(4)
S2 N2 C6 C1 165.2(4)
S2 N2 C6 C5 -72.5(5)
S2 C14 C15 C16 -179.0(4)
S2 C14 C19 C18 179.3(4)
S3 N6 C27 C28 -66.9(6)
S3 N6 C27 C32 170.5(3)
S3 C33 C34 C35 -176.6(5)
S3 C33 C38 C37 176.6(4)
S4 N7 C32 C27 -160.8(4)
S4 N7 C32 C31 -37.2(7)
S4 C40 C41 C42 177.6(4)
S4 C40 C45 C44 -177.1(4)
O1 S1 N1 C1 -166.6(4)
O1 S1 C7 C8 41.7(5)
O1 S1 C7 C12 -140.2(4)
O2 S1 N1 C1 69.4(5)
O2 S1 C7 C8 167.1(4)
O2 S1 C7 C12 -14.7(5)
O3 S2 N2 C6 -144.8(4)
O3 S2 C14 C15 139.0(4)
O3 S2 C14 C19 -40.9(5)
O4 S2 N2 C6 -18.6(5)
O4 S2 C14 C15 15.1(5)
O4 S2 C14 C19 -164.8(4)
O5 S3 N6 C27 -147.0(4)
O5 S3 C33 C34 -43.8(5)
O5 S3 C33 C38 137.6(5)
O6 S3 N6 C27 -21.6(5)
O6 S3 C33 C34 -169.0(5)
O6 S3 C33 C38 12.4(5)
O7 S4 N7 C32 -174.1(5)
O7 S4 C40 C41 -152.9(4)
O7 S4 C40 C45 25.2(5)
O8 S4 N7 C32 60.6(5)
O8 S4 C40 C41 -28.3(5)
O8 S4 C40 C45 149.7(4)
N1 S1 C7 C8 -63.9(5)
N1 S1 C7 C12 114.2(5)
N1 C1 C2 C3 -176.6(4)
N1 C1 C6 N2 -44.8(5)
N1 C1 C6 C5 -172.3(4)
N2 S2 C14 C15 -112.8(4)
N2 S2 C14 C19 67.3(5)
N2 C6 C1 C2 -170.9(4)
N2 C6 C5 C4 -178.3(4)
N6 S3 C33 C34 62.5(5)
N6 S3 C33 C38 -116.1(5)
N6 C27 C28 C29 179.0(4)
N6 C27 C32 N7 -41.3(5)
N6 C27 C32 C31 -168.6(4)
N7 S4 C40 C41 100.4(5)
N7 S4 C40 C45 -81.5(5)
N7 C32 C27 C28 -169.7(4)
N7 C32 C31 C30 -177.3(4)
C1 N1 S1 C7 -53.7(5)
C1 C2 C3 C4 55.2(6)
C1 C6 C5 C4 -58.7(5)
C2 C1 C6 C5 61.6(5)
C2 C3 C4 C5 -54.3(6)
C3 C2 C1 C6 -58.7(6)
C3 C4 C5 C6 55.2(6)
C6 N2 S2 C14 104.4(4)
C7 C8 C9 C10 0.6(10)
C7 C12 C11 C10 -1.0(9)
C8 C7 C12 C11 1.7(9)
C8 C9 C10 C11 0.1(9)
C8 C9 C10 C13 179.7(6)
C9 C8 C7 C12 -1.5(9)
C9 C10 C11 C12 0.1(9)
C12 C11 C10 C13 -179.5(5)
C14 C15 C16 C17 -0.7(8)
C14 C19 C18 C17 0.3(8)
C15 C14 C19 C18 -0.7(8)
C15 C16 C17 C18 0.3(9)
C15 C16 C17 C20 -179.1(6)
C16 C15 C14 C19 0.9(8)
C16 C17 C18 C19 -0.1(8)
C19 C18 C17 C20 179.4(5)
C27 N6 S3 C33 102.6(4)
C27 C28 C29 C30 56.1(6)
C27 C32 C31 C30 -58.2(5)
C28 C27 C32 C31 63.1(5)
C28 C29 C30 C31 -53.7(7)
C29 C28 C27 C32 -60.0(5)
C29 C30 C31 C32 52.9(6)
C32 N7 S4 C40 -62.5(5)
C33 C34 C35 C36 0(1)
C33 C38 C37 C36 0.6(8)
C34 C33 C38 C37 -2.0(8)
C34 C35 C36 C37 0(1)
C34 C35 C36 C39 -179.4(6)
C35 C34 C33 C38 2.0(9)
C35 C36 C37 C38 0.8(9)
C38 C37 C36 C39 179.5(5)
C40 C41 C42 C43 -0.7(9)
C40 C45 C44 C43 -0.4(8)
C41 C40 C45 C44 1.0(8)
C41 C42 C43 C44 1.3(9)
C41 C42 C43 C46 -175.9(5)
C42 C41 C40 C45 -0.5(8)
C42 C43 C44 C45 -0.7(8)
C45 C44 C43 C46 176.4(5)
